data_2009380
loop_
_publ_author_name
'Khodadad, P.'
'Rodier, N.'

_publ_section_title
;
 [Bis(5-oxoprolinato)]platinate(II) d'ammonium hydrate (3/8),
 3{[NH~4~][Pt(C~5~H~5~NO~3~)(C~5~H~6~NO~3~)]}.8H~2~O
;
_journal_issue 1
_journal_name_full 'Acta Crystallographica Section C'
_journal_page_first 46
_journal_page_last 48
_journal_paper_doi 10.1107/S0108270193005979
_journal_volume 50
_journal_year 1994
_chemical_formula_sum 'C30 H61 N9 O26 Pt3'
_chemical_formula_weight 1549.1
_space_group_IT_number 182
_symmetry_cell_setting hexagonal
_symmetry_space_group_name_Hall 'P 6c 2c'
_symmetry_space_group_name_H-M 'P 63 2 2'
_atom_type_scat_source IntTabIV
_cell_angle_alpha 90
_cell_angle_beta 90
_cell_angle_gamma 120
_cell_formula_units_Z 4
_cell_length_a 21.226(3)
_cell_length_b 21.226(3)
_cell_length_c 14.306(2)
_cell_measurement_reflns_used 25
_cell_measurement_temperature 295
_cell_measurement_theta_max 17.29
_cell_measurement_theta_min 7.68
_cell_volume 5581.9(14)
_diffrn_measurement_device 'Enraf-Nonius CAD-4'
_diffrn_measurement_method \q/2\q
_diffrn_radiation_type MoK\=\a
_diffrn_radiation_wavelength 0.7107
_diffrn_reflns_limit_h_max '22 (h>=k)'
_diffrn_reflns_limit_h_min 0
_diffrn_reflns_limit_k_max 13
_diffrn_reflns_limit_k_min 0
_diffrn_reflns_limit_l_max 17
_diffrn_reflns_limit_l_min 0
_diffrn_reflns_number 2153
_diffrn_reflns_theta_max 28
_diffrn_standards_decay_% n\'egligeables
_diffrn_standards_interval_time 120
_diffrn_standards_number 3
_exptl_absorpt_coefficient_mu 7.66
_exptl_absorpt_correction_T_max 1.616!
_exptl_absorpt_correction_T_min 0.714!
_exptl_absorpt_correction_type empiriques
_exptl_crystal_colour incolore
_exptl_crystal_density_diffrn 1.843
_exptl_crystal_description 'prisme hexagonal irr\'egulier'
_exptl_crystal_size_max 0.25
_exptl_crystal_size_mid 0.25
_exptl_crystal_size_min 0.20
_refine_diff_density_max 1.1(2)
_refine_diff_density_min -2.1(2)
_refine_ls_goodness_of_fit_obs 1.32
_refine_ls_hydrogen_treatment noref
_refine_ls_number_parameters 206
_refine_ls_number_reflns 1399
_refine_ls_R_factor_obs 0.038
_refine_ls_shift/esd_max 0.02
_refine_ls_structure_factor_coef F
_refine_ls_weighting_details 'w = 1/\s^2^(F)'
_refine_ls_weighting_scheme calc
_refine_ls_wR_factor_obs 0.051
_reflns_number_observed 1399
_reflns_number_total 2153
_reflns_observed_criterion I>=3\s(I)
_cod_data_source_file du1047.cif
_cod_data_source_block du1047_structure_1_of_1
_cod_depositor_comments
;
The following automatic conversions were performed:
'_symmetry_cell_setting' value 'Hexagonal' changed to 'hexagonal'
according to '/home/saulius/struct/CIF-dictionaries/cif_core.dic'
dictionary named 'cif_core.dic' version 2.4.1 from 2010-06-29.

Automatic conversion script
Id: cif_fix_enum 1527 2010-12-29 10:47:43Z saulius 

The following automatic conversions were performed:

'_refine_ls_weighting_scheme' value '1/\s^2^(F)' was changed to
'calc'. New tag '_refine_ls_weighting_details' was created. The value
of the new tag was set to 'w = 1/\s^2^(F)'.

Automatic conversion script
Id: cif_fix_values 3143 2015-03-26 13:38:13Z robertas 
;
_cod_original_cell_volume 5582(2)
_cod_original_sg_symbol_Hall 'P 6c 2 (0 0 3)'
_cod_database_code 2009380

loop_
_symmetry_equiv_pos_as_xyz
x,y,z
-y,x-y,z
y-x,-x,z
-x,-y,1/2+z
y,y-x,1/2+z
x-y,x,1/2+z
y,x,-z
x-y,-y,-z
-x,y-x,-z
-y,-x,1/2-z
y-x,y,1/2-z
x,x-y,1/2-z

loop_
_atom_site_label
_atom_site_fract_x
_atom_site_fract_y
_atom_site_fract_z
Pt .51444(2) 1.00561(2) .87772(4)
N(1) .4799(6) .9004(6) .8900(10)
C(2) .4226(8) .8417(8) .8660(10)
C(3) .4353(9) .7761(9) .881(2)
C(4) .5177(7) .8126(7) .880(2)
C(5) .5371(8) .8862(8) .9210(10)
O(6) .3593(6) .8310(6) .8452(8)
C(7) .6092(8) .9483(8) .8970(10)
O(8) .6666(5) .9448(5) .8970(10)
O(9) .6112(5) 1.0097(5) .8825(8)
N'(1) .4273(5) 1.0161(5) .8622(8)
C'(2) .3599(8) .9797(8) .8830(10)
C'(3) .3204(8) 1.0244(8) .8670(10)
C'(4) .3879(7) 1.1036(7) .8590(10)
C'(5) .4499(7) 1.0905(7) .8300(10)
O'(6) .3209(6) .9127(6) .9030(10)
C'(7) .5257(8) 1.1434(7) .8560(10)
O'(8) .5467(6) 1.2094(5) .8580(10)
O'(9) .5650(5) 1.1154(4) .8726(9)
N(10) .6818(7) .7795(6) .3970(10)
O(11) .7221(6) 1.1887(5) .8682(9)
O(12) .6907(9) .8284(7) .9280(10)
O(13) .1114(7) .2230(10) .25
O(14) .3333 .6667 .25

loop_
_geom_angle_atom_site_label_1
_geom_angle_atom_site_label_2
_geom_angle_atom_site_label_3
_geom_angle
_geom_angle_publ_flag
N(1) Pt O(9) 80.8(4) yes
N(1) Pt N'(1) 107.2(5) yes
N(1) Pt O'(9) 170.9(4) yes
O(9) Pt N'(1) 171.1(4) yes
O(9) Pt O'(9) 90.6(4) yes
N'(1) Pt O'(9) 81.6(4) yes
C(2) N(1) C(5) 111.0(10) yes
N(1) C(2) C(3) 109(2) yes
N(1) C(2) O(6) 130(2) yes
C(3) C(2) O(6) 121.0(10) yes
C(2) C(3) C(4) 102.0(10) yes
C(3) C(4) C(5) 100.0(10) yes
N(1) C(5) C(4) 106.0(10) yes
N(1) C(5) C(7) 110.0(10) yes
C(4) C(5) C(7) 117(2) yes
C(5) C(7) O(8) 123(2) yes
C(5) C(7) O(9) 116(2) yes
O(8) C(7) O(9) 121.0(10) yes
C'(2) N'(1) C'(5) 113.0(10) yes
N'(1) C'(2) C'(3) 112.0(10) yes
N'(1) C'(2) O'(6) 129(2) yes
C'(3) C'(2) O'(6) 118.0(10) yes
C'(2) C'(3) C'(4) 100.0(10) yes
C'(3) C'(4) C'(5) 103.0(10) yes
N'(1) C'(5) C'(4) 105.0(10) yes
N'(1) C'(5) C'(7) 113.0(10) yes
C'(4) C'(5) C'(7) 120.0(10) yes
C'(5) C'(7) O'(8) 120(2) yes
C'(5) C'(7) O'(9) 114.0(10) yes
O'(8) C'(7) O'(9) 125.0(10) yes

loop_
_geom_bond_atom_site_label_1
_geom_bond_atom_site_label_2
_geom_bond_site_symmetry_2
_geom_bond_distance
_geom_bond_publ_flag
Pt N(1) . 1.980(10) yes
Pt O(9) . 2.010(10) yes
Pt N'(1) . 1.980(10) yes
Pt O'(9) . 2.022(8) yes
N(1) C(2) . 1.28(2) yes
N(1) C(5) . 1.46(2) yes
C(2) C(3) . 1.56(3) yes
C(2) O(6) . 1.28(2) yes
C(3) C(4) . 1.52(2) yes
C(4) C(5) . 1.52(2) yes
C(5) C(7) . 1.47(2) yes
C(7) O(8) . 1.26(2) yes
C(7) O(9) . 1.30(2) yes
N'(1) C'(2) . 1.28(2) yes
N'(1) C'(5) . 1.48(2) yes
C'(2) C'(3) . 1.56(3) yes
C'(2) O'(6) . 1.27(2) yes
C'(3) C'(4) . 1.58(2) yes
C'(4) C'(5) . 1.53(2) yes
C'(5) C'(7) . 1.47(2) yes
C'(7) O'(8) . 1.24(2) yes
C'(7) O'(9) . 1.27(2) yes
N(10) O(8) 6_654 2.92(2) yes
N(10) O(8) 12_566 3.16(2) yes
N(10) O(9) 6_654 3.100(10) yes
N(10) O(11) 6_654 2.78(2) yes
N(10) O(12) 12_566 3.02(3) yes
N(10) O(13) 2_665 3.03(2) yes
O(11) O'(8) 2_775 2.74(2) yes
O(11) O'(9) . 2.890(10) yes
O(12) O(8) . 2.80(2) yes
O(12) O'(6) 3_565 2.81(2) yes
O(14) O'(8) 6_654 3.020(10) yes
